data_7031131
loop_
_publ_author_name
'Chapurina, Yulia'
'Klitzke, Joice'
'Casagrande, Jr, Osvaldo de L'
'Awada, Mouhamad'
'Dorcet, Vincent'
'Kirillov, Evgueni'
'Carpentier, Jean-Fran\,cois'

_publ_section_title
;
 Scandium versus yttrium{amino-alkoxy-bis(phenolate)} complexes for the
 stereoselective ring-opening polymerization of racemic lactide and
 \b-butyrolactone.
;
_journal_issue 38
_journal_name_full 'Dalton transactions (Cambridge, England : 2003)'
_journal_page_first 14322
_journal_page_last 14333
_journal_paper_doi 10.1039/c4dt01206b
_journal_volume 43
_journal_year 2014
_chemical_compound_source 'synthesis as described'
_chemical_formula_moiety 'C41 H55 Cl2 N2 O3 Sc Si2'
_chemical_formula_sum 'C41 H55 Cl2 N2 O3 Sc Si2'
_chemical_formula_weight 795.91
_chemical_name_systematic
;
 ?
;
_space_group_IT_number 14
_symmetry_cell_setting monoclinic
_symmetry_Int_Tables_number 14
_symmetry_space_group_name_Hall '-P 2ybc'
_symmetry_space_group_name_H-M 'P 1 21/c 1'
_atom_sites_solution_hydrogens geom
_atom_sites_solution_primary direct
_atom_sites_solution_secondary difmap
_audit_conform_dict_location ftp://ftp.iucr.org/pub/cif_core.dic
_audit_conform_dict_name cif_core.dic
_audit_conform_dict_version 2.4
_audit_creation_date 2013-03-20T14:04:43-00:00
_audit_creation_method 'WinGX routine CIF_UPDATE'
_cell_angle_alpha 90
_cell_angle_beta 99.707(2)
_cell_angle_gamma 90
_cell_formula_units_Z 4
_cell_length_a 11.0295(3)
_cell_length_b 28.6061(7)
_cell_length_c 13.5365(5)
_cell_measurement_reflns_used 6590
_cell_measurement_temperature 150(2)
_cell_measurement_theta_max 25.43
_cell_measurement_theta_min 2.32
_cell_measurement_wavelength 0.71073
_cell_volume 4209.8(2)
_computing_cell_refinement 'Bruker APEX2 (Bruker, 2006)'
_computing_data_collection 'Bruker APEX2 (Bruker, 2006)'
_computing_data_reduction 'Bruker APEX2 (Bruker, 2006)'
_computing_molecular_graphics 'Ortep-3 for Windows (Farrugia, 1997)'
_computing_publication_material
;
           WinGX publication routines (Farrugia, 2012),
           CRYSCAL (T. Roisnel, local program)
;
_computing_structure_refinement 'SHELXL-97 (Sheldrick, 1997)'
_computing_structure_solution 'SIR97 (Altomare et al., 1999)'
_diffrn_ambient_temperature 150(2)
_diffrn_detector 'CCD plate'
_diffrn_measured_fraction_theta_full 0.995
_diffrn_measured_fraction_theta_max 0.995
_diffrn_measurement_device_type 'APEXII, Bruker-AXS'
_diffrn_measurement_method 'CCD rotation images, thin slices'
_diffrn_radiation_monochromator graphite
_diffrn_radiation_probe x-ray
_diffrn_radiation_type MoK\a
_diffrn_radiation_wavelength 0.71073
_diffrn_reflns_av_R_equivalents 0.0532
_diffrn_reflns_av_unetI/netI 0.0594
_diffrn_reflns_limit_h_max 14
_diffrn_reflns_limit_h_min -14
_diffrn_reflns_limit_k_max 27
_diffrn_reflns_limit_k_min -37
_diffrn_reflns_limit_l_max 17
_diffrn_reflns_limit_l_min -17
_diffrn_reflns_number 34798
_diffrn_reflns_theta_full 27.47
_diffrn_reflns_theta_max 27.47
_diffrn_reflns_theta_min 2.97
_exptl_absorpt_coefficient_mu 0.397
_exptl_absorpt_correction_T_max 0.953
_exptl_absorpt_correction_T_min 0.814
_exptl_absorpt_correction_type multi-scan
_exptl_absorpt_process_details
;
  [Sheldrick, G.M. (2002). SADABS Bruker AXS Inc., Madison, Wisconsin, USA]
;
_exptl_crystal_colour colourless
_exptl_crystal_density_diffrn 1.256
_exptl_crystal_density_method 'not measured'
_exptl_crystal_description prism
_exptl_crystal_F_000 1688
_exptl_crystal_size_max 0.34
_exptl_crystal_size_mid 0.21
_exptl_crystal_size_min 0.12
_refine_diff_density_max 0.32
_refine_diff_density_min -0.345
_refine_diff_density_rms 0.06
_refine_ls_extinction_method none
_refine_ls_goodness_of_fit_ref 1.003
_refine_ls_hydrogen_treatment mixed
_refine_ls_matrix_type full
_refine_ls_number_parameters 477
_refine_ls_number_reflns 9600
_refine_ls_number_restraints 0
_refine_ls_restrained_S_all 1.003
_refine_ls_R_factor_all 0.0809
_refine_ls_R_factor_gt 0.0554
_refine_ls_shift/su_max 0.013
_refine_ls_shift/su_mean 0
_refine_ls_structure_factor_coef Fsqd
_refine_ls_weighting_details 'calc w=1/[\s^2^(Fo^2^)+(0.0455P)^2^+3.2399P] where P=(Fo^2^+2Fc^2^)/3'
_refine_ls_weighting_scheme calc
_refine_ls_wR_factor_gt 0.1125
_refine_ls_wR_factor_ref 0.1251
_reflns_number_gt 7246
_reflns_number_total 9600
_reflns_threshold_expression >2sigma(I)
_cod_data_source_file c4dt01206b2.cif
_cod_data_source_block YC273
_cod_depositor_comments 'Adding full bibliography for 7031125--7031131.cif.'
_cod_original_sg_symbol_H-M 'P 21/c'
_cod_database_code 7031131

loop_
_symmetry_equiv_pos_as_xyz
'x, y, z'
'-x, y+1/2, -z+1/2'
'-x, -y, -z'
'x, -y-1/2, z-1/2'

loop_
_atom_site_label
_atom_site_type_symbol
_atom_site_fract_x
_atom_site_fract_y
_atom_site_fract_z
_atom_site_U_iso_or_equiv
_atom_site_adp_type
_atom_site_occupancy
_atom_site_symmetry_multiplicity
_atom_site_calc_flag
_atom_site_refinement_flags
Sc1 Sc 0.68767(4) 0.115851(15) 0.24496(4) 0.02272(12) Uani 1 1 d .
Si1 Si 0.89510(8) 0.12047(3) 0.46442(6) 0.0369(2) Uani 1 1 d .
H1 H 0.864(3) 0.1675(10) 0.461(2) 0.05 Uiso 1 1 d .
Si2 Si 0.75813(7) 0.03351(2) 0.37122(6) 0.03098(18) Uani 1 1 d .
H2 H 0.666(3) 0.0329(10) 0.279(2) 0.05 Uiso 1 1 d .
N1 N 0.78747(19) 0.09193(7) 0.38100(16) 0.0296(5) Uani 1 1 d .
C2 C 0.8924(3) 0.10424(11) 0.5971(2) 0.0538(9) Uani 1 1 d .
H2A H 0.8104 0.1103 0.6129 0.081 Uiso 1 1 calc R
H2B H 0.9533 0.1229 0.6413 0.081 Uiso 1 1 calc R
H2C H 0.9122 0.071 0.6068 0.081 Uiso 1 1 calc R
C3 C 1.0533(3) 0.11236(14) 0.4367(3) 0.0684(11) Uani 1 1 d .
H3A H 1.0724 0.0789 0.436 0.103 Uiso 1 1 calc R
H3B H 1.1125 0.1279 0.4885 0.103 Uiso 1 1 calc R
H3C H 1.0586 0.126 0.3711 0.103 Uiso 1 1 calc R
C4 C 0.6808(4) 0.00672(11) 0.4695(3) 0.0571(9) Uani 1 1 d .
H4A H 0.7381 0.006 0.5333 0.086 Uiso 1 1 calc R
H4B H 0.6552 -0.0252 0.4497 0.086 Uiso 1 1 calc R
H4C H 0.6084 0.0253 0.4773 0.086 Uiso 1 1 calc R
C5 C 0.8925(3) -0.00297(9) 0.3542(2) 0.0416(7) Uani 1 1 d .
H5A H 0.9213 0.0063 0.2924 0.062 Uiso 1 1 calc R
H5B H 0.8682 -0.036 0.3497 0.062 Uiso 1 1 calc R
H5C H 0.9588 0.0015 0.4115 0.062 Uiso 1 1 calc R
N11 N 0.52301(18) 0.10670(7) 0.11500(17) 0.0259(5) Uani 1 1 d .
C12 C 0.4034(2) 0.10219(10) 0.1519(2) 0.0358(7) Uani 1 1 d .
H12A H 0.387 0.0687 0.163 0.043 Uiso 1 1 calc R
H12B H 0.3364 0.1141 0.1001 0.043 Uiso 1 1 calc R
C13 C 0.4030(2) 0.12863(10) 0.2479(2) 0.0368(7) Uani 1 1 d .
H13A H 0.4018 0.1627 0.2353 0.044 Uiso 1 1 calc R
H13B H 0.3297 0.1203 0.2774 0.044 Uiso 1 1 calc R
O14 O 0.51468(16) 0.11538(6) 0.31478(15) 0.0361(5) Uani 1 1 d .
C15 C 0.5128(3) 0.13005(13) 0.4165(2) 0.0511(8) Uani 1 1 d .
H15A H 0.5014 0.164 0.4182 0.077 Uiso 1 1 calc R
H15B H 0.5908 0.1216 0.4588 0.077 Uiso 1 1 calc R
H15C H 0.4448 0.1145 0.4416 0.077 Uiso 1 1 calc R
O21 O 0.67673(14) 0.18290(6) 0.22050(13) 0.0258(4) Uani 1 1 d .
C22 C 0.5908(2) 0.21224(8) 0.17173(19) 0.0224(5) Uani 1 1 d .
C23 C 0.5060(2) 0.19528(8) 0.08994(19) 0.0234(5) Uani 1 1 d .
C24 C 0.4123(2) 0.22438(9) 0.0435(2) 0.0280(6) Uani 1 1 d .
H24 H 0.3536 0.2124 -0.0101 0.034 Uiso 1 1 calc R
C25 C 0.4024(2) 0.27039(9) 0.0735(2) 0.0270(6) Uani 1 1 d .
C26 C 0.4907(2) 0.28705(9) 0.1518(2) 0.0265(5) Uani 1 1 d .
H26 H 0.4861 0.3187 0.1719 0.032 Uiso 1 1 calc R
C27 C 0.5855(2) 0.25919(8) 0.20187(19) 0.0243(5) Uani 1 1 d .
C28 C 0.5226(2) 0.14760(8) 0.04613(19) 0.0255(5) Uani 1 1 d .
H28A H 0.4559 0.1429 -0.0118 0.031 Uiso 1 1 calc R
H28B H 0.6013 0.1476 0.0201 0.031 Uiso 1 1 calc R
C29 C 0.2987(2) 0.30176(10) 0.0257(2) 0.0369(7) Uani 1 1 d .
H29A H 0.2916 0.3004 -0.0474 0.055 Uiso 1 1 calc R
H29B H 0.3157 0.334 0.0484 0.055 Uiso 1 1 calc R
H29C H 0.2214 0.2913 0.0451 0.055 Uiso 1 1 calc R
C30 C 0.6784(2) 0.27823(8) 0.2903(2) 0.0260(5) Uani 1 1 d .
C31 C 0.6489(2) 0.25637(10) 0.3876(2) 0.0343(6) Uani 1 1 d .
H31A H 0.5619 0.2615 0.3914 0.051 Uiso 1 1 calc R
H31B H 0.7002 0.271 0.4455 0.051 Uiso 1 1 calc R
H31C H 0.6657 0.2227 0.3878 0.051 Uiso 1 1 calc R
C32 C 0.6700(2) 0.33192(9) 0.3003(2) 0.0354(7) Uani 1 1 d .
H32A H 0.6801 0.3467 0.2369 0.053 Uiso 1 1 calc R
H32B H 0.7351 0.3428 0.3538 0.053 Uiso 1 1 calc R
H32C H 0.5896 0.3403 0.3167 0.053 Uiso 1 1 calc R
C33 C 0.8107(2) 0.26767(8) 0.27431(19) 0.0226(5) Uani 1 1 d .
C34 C 0.8450(2) 0.27362(9) 0.1809(2) 0.0300(6) Uani 1 1 d .
H34 H 0.7848 0.2833 0.126 0.036 Uiso 1 1 calc R
C35 C 0.9650(2) 0.26581(9) 0.1655(2) 0.0322(6) Uani 1 1 d .
H35 H 0.987 0.2702 0.1012 0.039 Uiso 1 1 calc R
C36 C 1.0515(2) 0.25151(8) 0.2462(2) 0.0291(6) Uani 1 1 d .
C37 C 1.0214(2) 0.24572(9) 0.3390(2) 0.0351(6) Uani 1 1 d .
H37 H 1.0821 0.2361 0.3935 0.042 Uiso 1 1 calc R
C38 C 0.9005(2) 0.25411(9) 0.3535(2) 0.0300(6) Uani 1 1 d .
H38 H 0.8798 0.2505 0.4184 0.036 Uiso 1 1 calc R
Cl1 Cl 1.20273(6) 0.24091(3) 0.22829(7) 0.0450(2) Uani 1 1 d .
O41 O 0.78145(14) 0.09027(6) 0.14648(13) 0.0255(4) Uani 1 1 d .
C42 C 0.7673(2) 0.07714(8) 0.05042(19) 0.0223(5) Uani 1 1 d .
C43 C 0.8655(2) 0.07754(8) -0.00513(19) 0.0216(5) Uani 1 1 d .
C44 C 0.8425(2) 0.06121(8) -0.10317(19) 0.0257(5) Uani 1 1 d .
H44 H 0.9082 0.0609 -0.1404 0.031 Uiso 1 1 calc R
C45 C 0.7269(2) 0.04515(8) -0.14975(19) 0.0272(5) Uani 1 1 d .
C46 C 0.6318(2) 0.04732(8) -0.0962(2) 0.0272(6) Uani 1 1 d .
H46 H 0.5519 0.038 -0.1276 0.033 Uiso 1 1 calc R
C47 C 0.6490(2) 0.06273(8) 0.0026(2) 0.0249(5) Uani 1 1 d .
C48 C 0.5422(2) 0.06251(9) 0.0593(2) 0.0286(6) Uani 1 1 d .
H48A H 0.4661 0.056 0.0111 0.034 Uiso 1 1 calc R
H48B H 0.5542 0.0364 0.108 0.034 Uiso 1 1 calc R
C49 C 0.7068(3) 0.02757(11) -0.2571(2) 0.0417(7) Uani 1 1 d .
H49A H 0.6283 0.0109 -0.2715 0.063 Uiso 1 1 calc R
H49B H 0.7739 0.0064 -0.2661 0.063 Uiso 1 1 calc R
H49C H 0.7054 0.0541 -0.3029 0.063 Uiso 1 1 calc R
C50 C 0.9939(2) 0.09636(8) 0.0434(2) 0.0251(5) Uani 1 1 d .
C51 C 0.9803(3) 0.14714(9) 0.0789(2) 0.0366(7) Uani 1 1 d .
H51A H 1.062 0.1606 0.1011 0.055 Uiso 1 1 calc R
H51B H 0.9341 0.1473 0.1347 0.055 Uiso 1 1 calc R
H51C H 0.9361 0.1657 0.0234 0.055 Uiso 1 1 calc R
C52 C 1.0455(2) 0.06654(10) 0.1364(2) 0.0336(6) Uani 1 1 d .
H52A H 1.0487 0.0337 0.1167 0.05 Uiso 1 1 calc R
H52B H 0.992 0.0698 0.1869 0.05 Uiso 1 1 calc R
H52C H 1.1285 0.0773 0.1644 0.05 Uiso 1 1 calc R
C53 C 1.0834(2) 0.09498(8) -0.03206(19) 0.0247(5) Uani 1 1 d .
C54 C 1.1493(2) 0.05454(8) -0.0472(2) 0.0268(5) Uani 1 1 d .
H54 H 1.1391 0.0274 -0.009 0.032 Uiso 1 1 calc R
C55 C 1.2291(2) 0.05282(9) -0.1162(2) 0.0278(6) Uani 1 1 d .
H55 H 1.2715 0.0247 -0.1259 0.033 Uiso 1 1 calc R
C56 C 1.2462(2) 0.09239(9) -0.1706(2) 0.0288(6) Uani 1 1 d .
C57 C 1.1824(3) 0.13278(9) -0.1586(2) 0.0374(7) Uani 1 1 d .
H57 H 1.1935 0.1599 -0.1967 0.045 Uiso 1 1 calc R
C58 C 1.1020(3) 0.13339(9) -0.0905(2) 0.0362(7) Uani 1 1 d .
H58 H 1.0576 0.1613 -0.0833 0.043 Uiso 1 1 calc R
Cl2 Cl 1.34825(6) 0.09137(3) -0.25641(6) 0.03995(18) Uani 1 1 d .

loop_
_atom_site_aniso_label
_atom_site_aniso_U_11
_atom_site_aniso_U_22
_atom_site_aniso_U_33
_atom_site_aniso_U_23
_atom_site_aniso_U_13
_atom_site_aniso_U_12
Sc1 0.0221(2) 0.0210(2) 0.0249(3) -0.0002(2) 0.00343(19) 0.00110(17)
Si1 0.0494(5) 0.0255(4) 0.0319(4) -0.0008(3) -0.0042(4) -0.0047(3)
Si2 0.0402(4) 0.0254(4) 0.0257(4) 0.0013(3) 0.0008(3) -0.0031(3)
N1 0.0360(12) 0.0264(11) 0.0256(12) -0.0004(9) 0.0024(10) 0.0001(9)
C2 0.077(2) 0.0428(18) 0.0373(19) -0.0029(15) -0.0027(17) 0.0051(17)
C3 0.049(2) 0.076(3) 0.077(3) -0.008(2) 0.000(2) -0.0266(18)
C4 0.090(3) 0.0424(19) 0.042(2) 0.0015(16) 0.0206(19) -0.0183(18)
C5 0.0495(18) 0.0281(14) 0.0414(18) -0.0006(13) -0.0087(14) 0.0016(13)
N11 0.0207(10) 0.0227(10) 0.0342(13) -0.0001(9) 0.0045(9) -0.0027(8)
C12 0.0216(13) 0.0355(15) 0.0513(19) -0.0008(13) 0.0093(12) -0.0052(11)
C13 0.0239(13) 0.0408(16) 0.0482(19) 0.0005(14) 0.0137(13) -0.0006(11)
O14 0.0312(10) 0.0417(11) 0.0378(12) -0.0016(9) 0.0126(9) 0.0022(8)
C15 0.0475(18) 0.069(2) 0.0405(19) -0.0076(17) 0.0190(15) 0.0015(16)
O21 0.0214(8) 0.0227(9) 0.0310(10) -0.0003(8) -0.0027(7) 0.0019(7)
C22 0.0152(11) 0.0218(12) 0.0302(14) 0.0040(10) 0.0035(10) 0.0027(9)
C23 0.0194(11) 0.0214(12) 0.0296(14) 0.0012(10) 0.0045(10) -0.0021(9)
C24 0.0180(11) 0.0345(14) 0.0300(14) 0.0010(12) -0.0005(10) -0.0027(10)
C25 0.0190(12) 0.0292(13) 0.0319(14) 0.0026(11) 0.0016(10) 0.0048(10)
C26 0.0219(12) 0.0242(12) 0.0336(15) -0.0003(11) 0.0054(11) 0.0041(10)
C27 0.0202(11) 0.0249(12) 0.0283(14) -0.0012(11) 0.0054(10) 0.0010(9)
C28 0.0229(12) 0.0252(13) 0.0262(14) -0.0006(11) -0.0018(10) -0.0010(10)
C29 0.0246(13) 0.0364(15) 0.0469(18) 0.0031(13) -0.0019(12) 0.0072(11)
C30 0.0245(12) 0.0246(13) 0.0284(14) -0.0050(11) 0.0034(11) 0.0030(10)
C31 0.0313(14) 0.0410(16) 0.0308(15) -0.0071(13) 0.0058(12) 0.0014(12)
C32 0.0366(15) 0.0248(13) 0.0423(17) -0.0096(12) -0.0005(13) 0.0062(11)
C33 0.0203(11) 0.0167(11) 0.0296(14) -0.0025(10) 0.0013(10) -0.0023(9)
C34 0.0257(13) 0.0308(14) 0.0317(15) -0.0005(12) -0.0003(11) -0.0003(10)
C35 0.0289(13) 0.0369(15) 0.0316(15) -0.0041(12) 0.0073(12) -0.0029(11)
C36 0.0206(12) 0.0225(12) 0.0440(17) -0.0028(12) 0.0046(11) -0.0009(10)
C37 0.0281(14) 0.0326(15) 0.0412(17) 0.0082(13) -0.0045(12) 0.0019(11)
C38 0.0292(13) 0.0311(14) 0.0289(15) 0.0045(12) 0.0024(11) -0.0008(11)
Cl1 0.0247(3) 0.0452(4) 0.0667(6) -0.0017(4) 0.0119(3) 0.0033(3)
O41 0.0228(8) 0.0269(9) 0.0258(10) -0.0042(8) 0.0012(7) 0.0004(7)
C42 0.0247(12) 0.0158(11) 0.0244(13) -0.0019(10) -0.0011(10) 0.0013(9)
C43 0.0235(12) 0.0134(11) 0.0263(13) 0.0010(10) -0.0007(10) 0.0007(9)
C44 0.0312(13) 0.0208(12) 0.0249(13) 0.0004(10) 0.0046(11) 0.0016(10)
C45 0.0361(14) 0.0202(12) 0.0226(13) -0.0011(10) -0.0032(11) -0.0026(10)
C46 0.0277(13) 0.0197(12) 0.0305(14) -0.0015(11) -0.0055(11) -0.0040(10)
C47 0.0228(12) 0.0158(11) 0.0341(15) -0.0016(11) -0.0014(11) -0.0005(9)
C48 0.0237(12) 0.0239(13) 0.0366(16) -0.0041(11) 0.0008(11) -0.0053(10)
C49 0.0514(18) 0.0426(17) 0.0282(16) -0.0046(13) -0.0019(13) -0.0062(14)
C50 0.0242(12) 0.0224(12) 0.0283(14) -0.0031(11) 0.0032(10) -0.0023(10)
C51 0.0367(15) 0.0283(14) 0.0469(18) -0.0171(13) 0.0130(13) -0.0106(11)
C52 0.0247(13) 0.0489(17) 0.0262(14) 0.0018(13) 0.0007(11) 0.0019(11)
C53 0.0228(12) 0.0229(12) 0.0269(14) -0.0036(11) -0.0003(10) -0.0044(9)
C54 0.0309(13) 0.0201(12) 0.0283(14) -0.0008(11) 0.0020(11) -0.0027(10)
C55 0.0301(13) 0.0232(13) 0.0293(14) -0.0009(11) 0.0027(11) 0.0018(10)
C56 0.0218(12) 0.0346(14) 0.0297(14) -0.0007(12) 0.0029(11) -0.0037(10)
C57 0.0407(16) 0.0251(14) 0.0489(19) 0.0120(13) 0.0146(14) 0.0009(12)
C58 0.0406(15) 0.0237(13) 0.0465(18) 0.0054(13) 0.0136(14) 0.0076(11)
Cl2 0.0358(4) 0.0439(4) 0.0433(4) 0.0020(3) 0.0158(3) -0.0041(3)

loop_
_atom_type_symbol
_atom_type_description
_atom_type_scat_dispersion_real
_atom_type_scat_dispersion_imag
_atom_type_scat_source
C C 0.0033 0.0016 'International Tables Vol C Tables 4.2.6.8 and 6.1.1.4'
H H 0 0 'International Tables Vol C Tables 4.2.6.8 and 6.1.1.4'
N N 0.0061 0.0033 'International Tables Vol C Tables 4.2.6.8 and 6.1.1.4'
O O 0.0106 0.006 'International Tables Vol C Tables 4.2.6.8 and 6.1.1.4'
Si Si 0.0817 0.0704 'International Tables Vol C Tables 4.2.6.8 and 6.1.1.4'
Cl Cl 0.1484 0.1585 'International Tables Vol C Tables 4.2.6.8 and 6.1.1.4'
Sc Sc 0.2519 0.3716 'International Tables Vol C Tables 4.2.6.8 and 6.1.1.4'

loop_
_geom_angle_atom_site_label_1
_geom_angle_atom_site_label_2
_geom_angle_atom_site_label_3
_geom_angle
O21 Sc1 O41 106.06(7)
O21 Sc1 N1 118.66(8)
O41 Sc1 N1 102.50(8)
O21 Sc1 O14 92.54(7)
O41 Sc1 O14 149.12(7)
N1 Sc1 O14 89.20(8)
O21 Sc1 N11 87.94(7)
O41 Sc1 N11 82.97(7)
N1 Sc1 N11 149.07(8)
O14 Sc1 N11 73.10(7)
O21 Sc1 Si2 153.12(6)
O41 Sc1 Si2 88.75(5)
N1 Sc1 Si2 34.73(6)
O14 Sc1 Si2 84.92(5)
N11 Sc1 Si2 116.56(5)
N1 Si1 C2 113.45(14)
N1 Si1 C3 112.30(15)
C2 Si1 C3 109.36(18)
N1 Si1 H1 107.8(12)
C2 Si1 H1 103.2(12)
C3 Si1 H1 110.3(12)
N1 Si2 C5 114.56(12)
N1 Si2 C4 116.88(13)
C5 Si2 C4 109.17(16)
C5 Si2 Sc1 121.10(10)
C4 Si2 Sc1 129.62(12)
N1 Si2 H2 99.9(11)
C5 Si2 H2 110.0(11)
C4 Si2 H2 105.4(11)
Sc1 Si2 H2 55.8(11)
Si1 N1 Si2 128.62(13)
Si1 N1 Sc1 129.11(12)
Si2 N1 Sc1 100.80(10)
Si1 C2 H2A 109.5
Si1 C2 H2B 109.5
H2A C2 H2B 109.5
Si1 C2 H2C 109.5
H2A C2 H2C 109.5
H2B C2 H2C 109.5
Si1 C3 H3A 109.5
Si1 C3 H3B 109.5
H3A C3 H3B 109.5
Si1 C3 H3C 109.5
H3A C3 H3C 109.5
H3B C3 H3C 109.5
Si2 C4 H4A 109.5
Si2 C4 H4B 109.5
H4A C4 H4B 109.5
Si2 C4 H4C 109.5
H4A C4 H4C 109.5
H4B C4 H4C 109.5
Si2 C5 H5A 109.5
Si2 C5 H5B 109.5
H5A C5 H5B 109.5
Si2 C5 H5C 109.5
H5A C5 H5C 109.5
H5B C5 H5C 109.5
C12 N11 C28 111.49(19)
C12 N11 C48 107.60(18)
C28 N11 C48 109.3(2)
C12 N11 Sc1 112.24(17)
C28 N11 Sc1 107.70(14)
C48 N11 Sc1 108.45(14)
N11 C12 C13 112.2(2)
N11 C12 H12A 109.2
C13 C12 H12A 109.2
N11 C12 H12B 109.2
C13 C12 H12B 109.2
H12A C12 H12B 107.9
O14 C13 C12 106.4(2)
O14 C13 H13A 110.5
C12 C13 H13A 110.5
O14 C13 H13B 110.5
C12 C13 H13B 110.5
H13A C13 H13B 108.6
C15 O14 C13 111.9(2)
C15 O14 Sc1 122.99(17)
C13 O14 Sc1 115.08(16)
O14 C15 H15A 109.5
O14 C15 H15B 109.5
H15A C15 H15B 109.5
O14 C15 H15C 109.5
H15A C15 H15C 109.5
H15B C15 H15C 109.5
C22 O21 Sc1 135.49(15)
O21 C22 C27 120.7(2)
O21 C22 C23 119.2(2)
C27 C22 C23 120.1(2)
C24 C23 C22 119.5(2)
C24 C23 C28 119.5(2)
C22 C23 C28 120.7(2)
C25 C24 C23 121.6(2)
C25 C24 H24 119.2
C23 C24 H24 119.2
C24 C25 C26 117.8(2)
C24 C25 C29 122.0(2)
C26 C25 C29 120.2(2)
C27 C26 C25 122.9(2)
C27 C26 H26 118.6
C25 C26 H26 118.6
C26 C27 C22 117.9(2)
C26 C27 C30 121.5(2)
C22 C27 C30 120.6(2)
N11 C28 C23 116.7(2)
N11 C28 H28A 108.1
C23 C28 H28A 108.1
N11 C28 H28B 108.1
C23 C28 H28B 108.1
H28A C28 H28B 107.3
C25 C29 H29A 109.5
C25 C29 H29B 109.5
H29A C29 H29B 109.5
C25 C29 H29C 109.5
H29A C29 H29C 109.5
H29B C29 H29C 109.5
C27 C30 C33 110.1(2)
C27 C30 C31 108.2(2)
C33 C30 C31 112.4(2)
C27 C30 C32 112.2(2)
C33 C30 C32 106.2(2)
C31 C30 C32 107.6(2)
C30 C31 H31A 109.5
C30 C31 H31B 109.5
H31A C31 H31B 109.5
C30 C31 H31C 109.5
H31A C31 H31C 109.5
H31B C31 H31C 109.5
C30 C32 H32A 109.5
C30 C32 H32B 109.5
H32A C32 H32B 109.5
C30 C32 H32C 109.5
H32A C32 H32C 109.5
H32B C32 H32C 109.5
C38 C33 C34 118.0(2)
C38 C33 C30 121.1(2)
C34 C33 C30 120.9(2)
C33 C34 C35 121.9(2)
C33 C34 H34 119.1
C35 C34 H34 119.1
C36 C35 C34 118.4(3)
C36 C35 H35 120.8
C34 C35 H35 120.8
C37 C36 C35 121.3(2)
C37 C36 Cl1 119.5(2)
C35 C36 Cl1 119.2(2)
C36 C37 C38 119.6(3)
C36 C37 H37 120.2
C38 C37 H37 120.2
C33 C38 C37 120.8(3)
C33 C38 H38 119.6
C37 C38 H38 119.6
C42 O41 Sc1 141.00(15)
O41 C42 C47 118.3(2)
O41 C42 C43 122.6(2)
C47 C42 C43 119.1(2)
C44 C43 C42 118.0(2)
C44 C43 C50 121.8(2)
C42 C43 C50 120.1(2)
C43 C44 C45 123.1(2)
C43 C44 H44 118.4
C45 C44 H44 118.4
C46 C45 C44 117.7(2)
C46 C45 C49 121.3(2)
C44 C45 C49 121.0(2)
C45 C46 C47 122.0(2)
C45 C46 H46 119
C47 C46 H46 119
C46 C47 C42 119.9(2)
C46 C47 C48 119.7(2)
C42 C47 C48 120.4(2)
N11 C48 C47 116.03(19)
N11 C48 H48A 108.3
C47 C48 H48A 108.3
N11 C48 H48B 108.3
C47 C48 H48B 108.3
H48A C48 H48B 107.4
C45 C49 H49A 109.5
C45 C49 H49B 109.5
H49A C49 H49B 109.5
C45 C49 H49C 109.5
H49A C49 H49C 109.5
H49B C49 H49C 109.5
C53 C50 C51 109.8(2)
C53 C50 C52 109.7(2)
C51 C50 C52 107.9(2)
C53 C50 C43 110.6(2)
C51 C50 C43 109.15(19)
C52 C50 C43 109.71(19)
C50 C51 H51A 109.5
C50 C51 H51B 109.5
H51A C51 H51B 109.5
C50 C51 H51C 109.5
H51A C51 H51C 109.5
H51B C51 H51C 109.5
C50 C52 H52A 109.5
C50 C52 H52B 109.5
H52A C52 H52B 109.5
C50 C52 H52C 109.5
H52A C52 H52C 109.5
H52B C52 H52C 109.5
C58 C53 C54 116.1(2)
C58 C53 C50 122.1(2)
C54 C53 C50 121.8(2)
C55 C54 C53 122.1(2)
C55 C54 H54 118.9
C53 C54 H54 118.9
C56 C55 C54 119.2(2)
C56 C55 H55 120.4
C54 C55 H55 120.4
C57 C56 C55 120.5(2)
C57 C56 Cl2 119.4(2)
C55 C56 Cl2 120.1(2)
C56 C57 C58 119.1(2)
C56 C57 H57 120.4
C58 C57 H57 120.4
C57 C58 C53 122.8(2)
C57 C58 H58 118.6
C53 C58 H58 118.6

loop_
_geom_bond_atom_site_label_1
_geom_bond_atom_site_label_2
_geom_bond_distance
Sc1 O21 1.9466(16)
Sc1 O41 1.9614(17)
Sc1 N1 2.095(2)
Sc1 O14 2.2676(18)
Sc1 N11 2.320(2)
Sc1 Si2 2.9370(9)
Si1 N1 1.703(2)
Si1 C2 1.859(3)
Si1 C3 1.860(4)
Si1 H1 1.39(3)
Si2 N1 1.703(2)
Si2 C5 1.858(3)
Si2 C4 1.862(3)
Si2 H2 1.47(3)
C2 H2A 0.98
C2 H2B 0.98
C2 H2C 0.98
C3 H3A 0.98
C3 H3B 0.98
C3 H3C 0.98
C4 H4A 0.98
C4 H4B 0.98
C4 H4C 0.98
C5 H5A 0.98
C5 H5B 0.98
C5 H5C 0.98
N11 C12 1.493(3)
N11 C28 1.495(3)
N11 C48 1.505(3)
C12 C13 1.503(4)
C12 H12A 0.99
C12 H12B 0.99
C13 O14 1.451(3)
C13 H13A 0.99
C13 H13B 0.99
O14 C15 1.443(4)
C15 H15A 0.98
C15 H15B 0.98
C15 H15C 0.98
O21 C22 1.352(3)
C22 C27 1.408(3)
C22 C23 1.409(3)
C23 C24 1.392(3)
C23 C28 1.511(3)
C24 C25 1.387(4)
C24 H24 0.95
C25 C26 1.397(4)
C25 C29 1.511(3)
C26 C27 1.396(3)
C26 H26 0.95
C27 C30 1.538(3)
C28 H28A 0.99
C28 H28B 0.99
C29 H29A 0.98
C29 H29B 0.98
C29 H29C 0.98
C30 C33 1.541(3)
C30 C31 1.542(4)
C30 C32 1.546(3)
C31 H31A 0.98
C31 H31B 0.98
C31 H31C 0.98
C32 H32A 0.98
C32 H32B 0.98
C32 H32C 0.98
C33 C38 1.386(3)
C33 C34 1.390(4)
C34 C35 1.392(3)
C34 H34 0.95
C35 C36 1.385(4)
C35 H35 0.95
C36 C37 1.363(4)
C36 Cl1 1.752(2)
C37 C38 1.401(4)
C37 H37 0.95
C38 H38 0.95
O41 C42 1.337(3)
C42 C47 1.416(3)
C42 C43 1.419(3)
C43 C44 1.389(3)
C43 C50 1.553(3)
C44 C45 1.400(3)
C44 H44 0.95
C45 C46 1.374(4)
C45 C49 1.518(4)
C46 C47 1.390(4)
C46 H46 0.95
C47 C48 1.510(3)
C48 H48A 0.99
C48 H48B 0.99
C49 H49A 0.98
C49 H49B 0.98
C49 H49C 0.98
C50 C53 1.537(3)
C50 C51 1.545(3)
C50 C52 1.547(4)
C51 H51A 0.98
C51 H51B 0.98
C51 H51C 0.98
C52 H52A 0.98
C52 H52B 0.98
C52 H52C 0.98
C53 C58 1.389(4)
C53 C54 1.399(3)
C54 C55 1.388(3)
C54 H54 0.95
C55 C56 1.380(4)
C55 H55 0.95
C56 C57 1.376(4)
C56 Cl2 1.749(3)
C57 C58 1.383(4)
C57 H57 0.95
C58 H58 0.95

loop_
_geom_torsion_atom_site_label_1
_geom_torsion_atom_site_label_2
_geom_torsion_atom_site_label_3
_geom_torsion_atom_site_label_4
_geom_torsion
O21 Sc1 Si2 N1 -10.37(16)
O41 Sc1 Si2 N1 114.31(12)
O14 Sc1 Si2 N1 -95.95(12)
N11 Sc1 Si2 N1 -164.19(12)
O21 Sc1 Si2 C5 -104.86(16)
O41 Sc1 Si2 C5 19.81(12)
N1 Sc1 Si2 C5 -94.49(15)
O14 Sc1 Si2 C5 169.56(12)
N11 Sc1 Si2 C5 101.32(12)
O21 Sc1 Si2 C4 79.31(19)
O41 Sc1 Si2 C4 -156.01(15)
N1 Sc1 Si2 C4 89.68(18)
O14 Sc1 Si2 C4 -6.26(16)
N11 Sc1 Si2 C4 -74.51(16)
C2 Si1 N1 Si2 -50.9(2)
C3 Si1 N1 Si2 73.7(2)
C2 Si1 N1 Sc1 145.67(16)
C3 Si1 N1 Sc1 -89.7(2)
C5 Si2 N1 Si1 -56.8(2)
C4 Si2 N1 Si1 72.7(2)
Sc1 Si2 N1 Si1 -167.0(2)
C5 Si2 N1 Sc1 110.19(13)
C4 Si2 N1 Sc1 -120.28(16)
O21 Sc1 N1 Si1 -18.44(19)
O41 Sc1 N1 Si1 97.93(15)
O14 Sc1 N1 Si1 -110.90(15)
N11 Sc1 N1 Si1 -164.82(12)
Si2 Sc1 N1 Si1 166.9(2)
O21 Sc1 N1 Si2 174.68(8)
O41 Sc1 N1 Si2 -68.95(11)
O14 Sc1 N1 Si2 82.22(10)
N11 Sc1 N1 Si2 28.3(2)
O21 Sc1 N11 C12 -97.62(16)
O41 Sc1 N11 C12 155.92(16)
N1 Sc1 N11 C12 53.3(2)
O14 Sc1 N11 C12 -4.34(15)
Si2 Sc1 N11 C12 70.86(16)
O21 Sc1 N11 C28 25.47(15)
O41 Sc1 N11 C28 -80.99(15)
N1 Sc1 N11 C28 176.38(15)
O14 Sc1 N11 C28 118.75(15)
Si2 Sc1 N11 C28 -166.04(13)
O21 Sc1 N11 C48 143.64(15)
O41 Sc1 N11 C48 37.18(15)
N1 Sc1 N11 C48 -65.4(2)
O14 Sc1 N11 C48 -123.07(16)
Si2 Sc1 N11 C48 -47.87(16)
C28 N11 C12 C13 -90.4(3)
C48 N11 C12 C13 149.7(2)
Sc1 N11 C12 C13 30.5(3)
N11 C12 C13 O14 -49.3(3)
C12 C13 O14 C15 -167.2(2)
C12 C13 O14 Sc1 46.2(2)
O21 Sc1 O14 C15 -79.1(2)
O41 Sc1 O14 C15 153.1(2)
N1 Sc1 O14 C15 39.6(2)
N11 Sc1 O14 C15 -166.1(2)
Si2 Sc1 O14 C15 74.1(2)
O21 Sc1 O14 C13 63.48(17)
O41 Sc1 O14 C13 -64.4(2)
N1 Sc1 O14 C13 -177.86(17)
N11 Sc1 O14 C13 -23.59(16)
Si2 Sc1 O14 C13 -143.34(17)
O41 Sc1 O21 C22 99.3(2)
N1 Sc1 O21 C22 -146.2(2)
O14 Sc1 O21 C22 -55.8(2)
N11 Sc1 O21 C22 17.2(2)
Si2 Sc1 O21 C22 -139.51(19)
Sc1 O21 C22 C27 151.74(18)
Sc1 O21 C22 C23 -28.2(3)
O21 C22 C23 C24 175.8(2)
C27 C22 C23 C24 -4.2(4)
O21 C22 C23 C28 -9.9(3)
C27 C22 C23 C28 170.1(2)
C22 C23 C24 C25 2.2(4)
C28 C23 C24 C25 -172.2(2)
C23 C24 C25 C26 0.6(4)
C23 C24 C25 C29 -178.0(2)
C24 C25 C26 C27 -1.6(4)
C29 C25 C26 C27 177.1(2)
C25 C26 C27 C22 -0.4(4)
C25 C26 C27 C30 -177.8(2)
O21 C22 C27 C26 -176.7(2)
C23 C22 C27 C26 3.2(3)
O21 C22 C27 C30 0.7(3)
C23 C22 C27 C30 -179.3(2)
C12 N11 C28 C23 62.0(3)
C48 N11 C28 C23 -179.19(19)
Sc1 N11 C28 C23 -61.6(2)
C24 C23 C28 N11 -125.5(2)
C22 C23 C28 N11 60.2(3)
C26 C27 C30 C33 -129.9(2)
C22 C27 C30 C33 52.8(3)
C26 C27 C30 C31 106.8(3)
C22 C27 C30 C31 -70.5(3)
C26 C27 C30 C32 -11.8(3)
C22 C27 C30 C32 170.9(2)
C27 C30 C33 C38 -140.5(2)
C31 C30 C33 C38 -19.7(3)
C32 C30 C33 C38 97.8(3)
C27 C30 C33 C34 42.6(3)
C31 C30 C33 C34 163.4(2)
C32 C30 C33 C34 -79.1(3)
C38 C33 C34 C35 0.8(4)
C30 C33 C34 C35 177.8(2)
C33 C34 C35 C36 0.3(4)
C34 C35 C36 C37 -0.9(4)
C34 C35 C36 Cl1 179.37(19)
C35 C36 C37 C38 0.3(4)
Cl1 C36 C37 C38 -179.9(2)
C34 C33 C38 C37 -1.3(4)
C30 C33 C38 C37 -178.3(2)
C36 C37 C38 C33 0.8(4)
O21 Sc1 O41 C42 -80.7(2)
N1 Sc1 O41 C42 154.2(2)
O14 Sc1 O41 C42 44.1(3)
N11 Sc1 O41 C42 5.1(2)
Si2 Sc1 O41 C42 122.0(2)
Sc1 O41 C42 C47 -25.6(4)
Sc1 O41 C42 C43 153.79(18)
O41 C42 C43 C44 177.1(2)
C47 C42 C43 C44 -3.5(3)
O41 C42 C43 C50 -3.5(3)
C47 C42 C43 C50 175.8(2)
C42 C43 C44 C45 1.0(3)
C50 C43 C44 C45 -178.3(2)
C43 C44 C45 C46 2.3(4)
C43 C44 C45 C49 -179.9(2)
C44 C45 C46 C47 -3.0(4)
C49 C45 C46 C47 179.1(2)
C45 C46 C47 C42 0.5(4)
C45 C46 C47 C48 -177.5(2)
O41 C42 C47 C46 -177.8(2)
C43 C42 C47 C46 2.8(3)
O41 C42 C47 C48 0.2(3)
C43 C42 C47 C48 -179.2(2)
C12 N11 C48 C47 171.3(2)
C28 N11 C48 C47 50.1(3)
Sc1 N11 C48 C47 -67.1(2)
C46 C47 C48 N11 -132.1(2)
C42 C47 C48 N11 49.9(3)
C44 C43 C50 C53 1.4(3)
C42 C43 C50 C53 -177.9(2)
C44 C43 C50 C51 122.3(2)
C42 C43 C50 C51 -57.0(3)
C44 C43 C50 C52 -119.7(2)
C42 C43 C50 C52 60.9(3)
C51 C50 C53 C58 -26.3(3)
C52 C50 C53 C58 -144.7(3)
C43 C50 C53 C58 94.2(3)
C51 C50 C53 C54 154.9(2)
C52 C50 C53 C54 36.6(3)
C43 C50 C53 C54 -84.6(3)
C58 C53 C54 C55 0.3(4)
C50 C53 C54 C55 179.1(2)
C53 C54 C55 C56 1.2(4)
C54 C55 C56 C57 -1.8(4)
C54 C55 C56 Cl2 178.91(19)
C55 C56 C57 C58 0.8(4)
Cl2 C56 C57 C58 -179.9(2)
C56 C57 C58 C53 0.8(5)
C54 C53 C58 C57 -1.3(4)
C50 C53 C58 C57 179.9(3)
